data_1507171
loop_
_publ_author_name
'Arai, Noriyoshi'
'Tanaka, Koichiro'
'Ohkuma, Takeshi'

_publ_section_title
;
 Novel Intramolecular Photocyclization of \a-Arylthiophene Derivatives.
;
_journal_issue 6
_journal_name_full 'Organic letters'
_journal_page_first 1488
_journal_page_last 1491
_journal_paper_doi 10.1021/ol3002305
_journal_volume 14
_journal_year 2012
_chemical_formula_moiety 'C16 H18 O S'
_chemical_formula_sum 'C16 H18 O S'
_chemical_formula_weight 258.38
_space_group_IT_number 61
_symmetry_cell_setting orthorhombic
_symmetry_Int_Tables_number 61
_symmetry_space_group_name_Hall '-P 2ac 2ab'
_symmetry_space_group_name_H-M 'P b c a'
_atom_sites_solution_hydrogens geom
_atom_sites_solution_primary direct
_atom_sites_solution_secondary difmap
_cell_angle_alpha 90.0000
_cell_angle_beta 90.0000
_cell_angle_gamma 90.0000
_cell_formula_units_Z 8
_cell_length_a 8.3435(2)
_cell_length_b 13.8536(3)
_cell_length_c 23.2107(7)
_cell_measurement_reflns_used 30855
_cell_measurement_temperature 213
_cell_measurement_theta_max 27.46
_cell_measurement_theta_min 3.00
_cell_volume 2682.87(12)
_computing_cell_refinement 'RAPID AUTO'
_computing_data_collection 'RAPID AUTO (Rigaku, ????)'
_computing_data_reduction 'RAPID AUTO'
_computing_molecular_graphics 'CrystalStructure 4.0'
_computing_publication_material 'CrystalStructure 4.0 (Rigaku, 2010)'
_computing_structure_refinement 'SHELXL97 (Sheldrick, 2008)'
_computing_structure_solution 'SHELXS97 (Sheldrick, 2008)'
_diffrn_ambient_temperature 213
_diffrn_detector_area_resol_mean 10.000
_diffrn_measured_fraction_theta_full 0.999
_diffrn_measured_fraction_theta_max 0.999
_diffrn_measurement_device_type 'Rigaku R-AXIS RAPID'
_diffrn_measurement_method \w
_diffrn_radiation_type 'Mo K\a'
_diffrn_radiation_wavelength 0.71075
_diffrn_reflns_av_R_equivalents 0.0243
_diffrn_reflns_limit_h_max 10
_diffrn_reflns_limit_h_min -10
_diffrn_reflns_limit_k_max 17
_diffrn_reflns_limit_k_min -17
_diffrn_reflns_limit_l_max 30
_diffrn_reflns_limit_l_min -30
_diffrn_reflns_number 37211
_diffrn_reflns_theta_full 27.46
_diffrn_reflns_theta_max 27.46
_diffrn_standards_number 0
_exptl_absorpt_coefficient_mu 0.226
_exptl_absorpt_correction_T_max 0.934
_exptl_absorpt_correction_T_min 0.840
_exptl_absorpt_correction_type multi-scan
_exptl_absorpt_process_details 'ABSCOR (Rigaku, 1995)'
_exptl_crystal_colour colorless
_exptl_crystal_density_diffrn 1.279
_exptl_crystal_density_method 'not measured'
_exptl_crystal_description prism
_exptl_crystal_F_000 1104.00
_exptl_crystal_size_max 0.600
_exptl_crystal_size_mid 0.400
_exptl_crystal_size_min 0.300
_refine_diff_density_max 0.310
_refine_diff_density_min -0.170
_refine_ls_extinction_method none
_refine_ls_goodness_of_fit_ref 1.051
_refine_ls_hydrogen_treatment refxyz
_refine_ls_number_parameters 235
_refine_ls_number_reflns 3055
_refine_ls_number_restraints 0
_refine_ls_R_factor_gt 0.0394
_refine_ls_shift/su_max 0.001
_refine_ls_structure_factor_coef Fsqd
_refine_ls_weighting_details 'w = 1/[\s^2^(Fo^2^)+(0.1000P)^2^+0.0000P] where P=(Fo^2^+2Fc^2^)/3'
_refine_ls_weighting_scheme calc
_refine_ls_wR_factor_ref 0.1242
_reflns_number_gt 2652
_reflns_number_total 3055
_reflns_threshold_expression F^2^>2.0\s(F^2^)
_cod_data_source_file ol3002305_si_002.cif
_cod_data_source_block arai110602
_cod_original_cell_volume 2682.86(12)
_cod_database_code 1507171

loop_
_symmetry_equiv_pos_site_id
_symmetry_equiv_pos_as_xyz
1 +X,+Y,+Z
2 1/2-X,1/2+Y,+Z
3 +X,1/2-Y,1/2+Z
4 1/2-X,-Y,1/2+Z
5 -X,-Y,-Z
6 1/2+X,1/2-Y,-Z
7 -X,1/2+Y,1/2-Z
8 1/2+X,+Y,1/2-Z

loop_
_atom_site_label
_atom_site_type_symbol
_atom_site_fract_x
_atom_site_fract_y
_atom_site_fract_z
_atom_site_U_iso_or_equiv
_atom_site_adp_type
_atom_site_occupancy
_atom_site_symmetry_multiplicity
_atom_site_calc_flag
S1 S 0.12328(4) 0.27012(2) 0.117542(14) 0.03002(15) Uani 1.0 8 d
O1 O 0.37231(16) 0.49607(11) 0.19788(6) 0.0612(4) Uani 1.0 8 d
C1 C 0.02384(15) 0.38957(9) 0.12015(5) 0.0268(3) Uani 1.0 8 d
C2 C 0.15937(16) 0.46098(8) 0.13378(5) 0.0277(3) Uani 1.0 8 d
C3 C 0.20893(19) 0.46662(11) 0.19730(6) 0.0413(4) Uani 1.0 8 d
C4 C 0.44250(18) 0.47904(11) 0.14322(8) 0.0460(4) Uani 1.0 8 d
C5 C 0.31757(15) 0.43042(9) 0.10579(6) 0.0296(3) Uani 1.0 8 d
C6 C 0.32166(14) 0.31525(9) 0.09726(5) 0.0258(3) Uani 1.0 8 d
C7 C 0.34142(17) 0.33913(13) 0.03383(6) 0.0393(4) Uani 1.0 8 d
C8 C 0.33760(18) 0.43354(13) 0.04101(6) 0.0433(4) Uani 1.0 8 d
C9 C -0.10408(18) 0.38690(11) 0.16743(7) 0.0385(4) Uani 1.0 8 d
C10 C -0.05764(18) 0.41314(11) 0.06280(6) 0.0371(4) Uani 1.0 8 d
C11 C 0.45203(15) 0.25626(9) 0.12549(5) 0.0254(3) Uani 1.0 8 d
C12 C 0.57508(16) 0.21678(9) 0.09259(5) 0.0290(3) Uani 1.0 8 d
C13 C 0.69790(16) 0.16383(10) 0.11838(6) 0.0340(3) Uani 1.0 8 d
C14 C 0.69954(17) 0.15074(9) 0.17755(6) 0.0350(3) Uani 1.0 8 d
C15 C 0.57773(18) 0.18925(10) 0.21070(6) 0.0356(3) Uani 1.0 8 d
C16 C 0.45450(16) 0.24126(10) 0.18510(5) 0.0323(3) Uani 1.0 8 d
H1 H 0.1274(19) 0.5248(13) 0.1192(6) 0.031(5) Uiso 1.0 8 d
H2 H 0.202(2) 0.4018(13) 0.2167(7) 0.036(4) Uiso 1.0 8 d
H3 H 0.144(3) 0.5138(15) 0.2179(9) 0.052(5) Uiso 1.0 8 d
H4 H 0.538(3) 0.4387(14) 0.1482(8) 0.052(5) Uiso 1.0 8 d
H5 H 0.475(3) 0.5412(17) 0.1240(8) 0.061(6) Uiso 1.0 8 d
H6 H 0.346(3) 0.2977(16) -0.0002(8) 0.053(5) Uiso 1.0 8 d
H7 H 0.340(3) 0.4863(15) 0.0159(8) 0.052(5) Uiso 1.0 8 d
H8 H -0.057(3) 0.3678(15) 0.2047(9) 0.059(6) Uiso 1.0 8 d
H9 H -0.149(3) 0.4562(15) 0.1719(8) 0.057(6) Uiso 1.0 8 d
H10 H -0.182(3) 0.3448(15) 0.1578(8) 0.053(5) Uiso 1.0 8 d
H11 H -0.138(3) 0.3673(13) 0.0534(8) 0.041(5) Uiso 1.0 8 d
H12 H -0.105(2) 0.4808(14) 0.0640(7) 0.043(5) Uiso 1.0 8 d
H13 H 0.015(3) 0.4135(13) 0.0305(8) 0.041(5) Uiso 1.0 8 d
H14 H 0.576(3) 0.2284(12) 0.0511(8) 0.046(5) Uiso 1.0 8 d
H15 H 0.786(3) 0.1361(12) 0.0953(7) 0.042(5) Uiso 1.0 8 d
H16 H 0.781(3) 0.1160(11) 0.1940(7) 0.040(5) Uiso 1.0 8 d
H17 H 0.580(2) 0.1781(14) 0.2499(9) 0.052(5) Uiso 1.0 8 d
H18 H 0.3694(19) 0.2675(13) 0.2104(9) 0.041(5) Uiso 1.0 8 d

loop_
_atom_site_aniso_label
_atom_site_aniso_U_11
_atom_site_aniso_U_22
_atom_site_aniso_U_33
_atom_site_aniso_U_12
_atom_site_aniso_U_13
_atom_site_aniso_U_23
S1 0.0258(3) 0.0231(3) 0.0411(3) -0.00073(10) -0.00055(11) -0.00236(10)
O1 0.0582(8) 0.0668(9) 0.0585(8) -0.0159(6) -0.0256(6) -0.0131(7)
C1 0.0253(6) 0.0251(6) 0.0302(6) 0.0018(5) -0.0019(5) -0.0007(4)
C2 0.0292(6) 0.0223(6) 0.0317(6) 0.0016(5) -0.0058(5) -0.0012(5)
C3 0.0461(9) 0.0408(8) 0.0371(7) 0.0073(7) -0.0131(6) -0.0135(6)
C4 0.0323(8) 0.0323(7) 0.0736(11) -0.0066(6) -0.0152(7) 0.0026(7)
C5 0.0252(7) 0.0262(6) 0.0375(7) -0.0019(5) -0.0044(5) 0.0071(5)
C6 0.0240(6) 0.0296(6) 0.0239(6) 0.0014(5) -0.0004(4) -0.0006(4)
C7 0.0335(7) 0.0607(10) 0.0237(6) 0.0115(7) -0.0005(5) 0.0040(6)
C8 0.0319(7) 0.0565(10) 0.0416(8) 0.0059(7) 0.0055(6) 0.0236(7)
C9 0.0323(7) 0.0365(8) 0.0466(8) 0.0038(6) 0.0093(6) 0.0019(6)
C10 0.0332(7) 0.0405(8) 0.0377(7) 0.0035(6) -0.0104(6) -0.0031(6)
C11 0.0255(7) 0.0253(6) 0.0254(6) -0.0003(5) -0.0020(4) 0.0001(4)
C12 0.0292(7) 0.0301(6) 0.0276(6) 0.0026(5) 0.0002(5) -0.0004(5)
C13 0.0310(7) 0.0328(7) 0.0381(7) 0.0053(6) 0.0003(5) -0.0018(5)
C14 0.0347(7) 0.0286(6) 0.0417(7) 0.0047(6) -0.0082(6) 0.0052(5)
C15 0.0418(8) 0.0365(7) 0.0285(6) 0.0017(6) -0.0052(5) 0.0057(5)
C16 0.0341(7) 0.0363(7) 0.0265(6) 0.0059(6) 0.0008(5) 0.0013(5)

loop_
_atom_type_symbol
_atom_type_description
_atom_type_scat_dispersion_real
_atom_type_scat_dispersion_imag
_atom_type_scat_source
C C 0.0033 0.0016
;
International Tables for Crystallography
(1992, Vol. C, Tables 4.2.6.8 and 6.1.1.4)
;
H H 0.0000 0.0000
;
International Tables for Crystallography
(1992, Vol. C, Table 6.1.1.4)
;
O O 0.0106 0.0060
;
International Tables for Crystallography
(1992, Vol. C, Tables 4.2.6.8 and 6.1.1.4)
;
S S 0.1246 0.1234
;
International Tables for Crystallography
(1992, Vol. C, Tables 4.2.6.8 and 6.1.1.4)
;

loop_
_geom_angle_atom_site_label_1
_geom_angle_atom_site_label_2
_geom_angle_atom_site_label_3
_geom_angle
_geom_angle_publ_flag
C1 S1 C6 96.22(6) yes
C3 O1 C4 109.86(13) yes
S1 C1 C2 104.63(9) yes
S1 C1 C9 108.30(9) yes
S1 C1 C10 111.18(9) yes
C2 C1 C9 112.41(11) yes
C2 C1 C10 111.65(11) yes
C9 C1 C10 108.60(11) yes
C1 C2 C3 115.44(11) yes
C1 C2 C5 111.68(10) yes
C3 C2 C5 100.93(11) yes
O1 C3 C2 106.38(12) yes
O1 C4 C5 107.64(13) yes
C2 C5 C4 103.12(11) yes
C2 C5 C6 110.18(10) yes
C2 C5 C8 120.59(12) yes
C4 C5 C6 119.81(11) yes
C4 C5 C8 118.76(13) yes
C6 C5 C8 84.47(11) yes
S1 C6 C5 106.74(8) yes
S1 C6 C7 114.96(9) yes
S1 C6 C11 110.78(9) yes
C5 C6 C7 84.58(11) yes
C5 C6 C11 119.92(10) yes
C7 C6 C11 117.42(11) yes
C6 C7 C8 95.22(12) yes
C5 C8 C7 95.73(13) yes
C6 C11 C12 120.40(11) yes
C6 C11 C16 121.33(11) yes
C12 C11 C16 118.25(12) yes
C11 C12 C13 120.87(12) yes
C12 C13 C14 120.09(13) yes
C13 C14 C15 119.62(13) yes
C14 C15 C16 120.43(13) yes
C11 C16 C15 120.73(12) yes
C1 C2 H1 108.0(10) no
C3 C2 H1 111.0(9) no
C5 C2 H1 109.6(9) no
O1 C3 H2 108.1(10) no
O1 C3 H3 109.6(12) no
C2 C3 H2 111.6(10) no
C2 C3 H3 110.9(12) no
H2 C3 H3 110.1(15) no
O1 C4 H4 108.9(11) no
O1 C4 H5 111.4(12) no
C5 C4 H4 111.9(12) no
C5 C4 H5 108.1(12) no
H4 C4 H5 109.0(18) no
C6 C7 H6 131.3(13) no
C8 C7 H6 133.3(12) no
C5 C8 H7 130.1(12) no
C7 C8 H7 134.1(12) no
C1 C9 H8 111.1(13) no
C1 C9 H9 107.5(11) no
C1 C9 H10 110.1(13) no
H8 C9 H9 107.7(16) no
H8 C9 H10 109.2(17) no
H9 C9 H10 111.3(17) no
C1 C10 H11 111.8(11) no
C1 C10 H12 110.3(10) no
C1 C10 H13 113.4(11) no
H11 C10 H12 110.3(15) no
H11 C10 H13 105.6(15) no
H12 C10 H13 105.2(14) no
C11 C12 H14 118.9(11) no
C13 C12 H14 120.2(11) no
C12 C13 H15 121.3(10) no
C14 C13 H15 118.6(10) no
C13 C14 H16 119.3(11) no
C15 C14 H16 121.1(11) no
C14 C15 H17 117.8(12) no
C16 C15 H17 121.8(12) no
C11 C16 H18 121.4(11) no
C15 C16 H18 117.9(11) no

loop_
_geom_bond_atom_site_label_1
_geom_bond_atom_site_label_2
_geom_bond_distance
_geom_bond_publ_flag
S1 C1 1.8521(13) yes
S1 C6 1.8309(13) yes
O1 C3 1.423(2) yes
O1 C4 1.417(3) yes
C1 C2 1.5354(18) yes
C1 C9 1.531(2) yes
C1 C10 1.5299(19) yes
C2 C3 1.5332(19) yes
C2 C5 1.5309(19) yes
C4 C5 1.515(2) yes
C5 C6 1.6081(18) yes
C5 C8 1.513(2) yes
C6 C7 1.5179(19) yes
C6 C11 1.5101(18) yes
C7 C8 1.319(3) yes
C11 C12 1.3915(18) yes
C11 C16 1.3993(17) yes
C12 C13 1.3952(19) yes
C13 C14 1.385(2) yes
C14 C15 1.382(2) yes
C15 C16 1.389(2) yes
C2 H1 0.984(18) no
C3 H2 1.007(17) no
C3 H3 0.97(2) no
C4 H4 0.98(2) no
C4 H5 1.01(3) no
C7 H6 0.98(2) no
C8 H7 0.94(2) no
C9 H8 0.99(2) no
C9 H9 1.04(2) no
C9 H10 0.90(2) no
C10 H11 0.948(18) no
C10 H12 1.018(19) no
C10 H13 0.965(18) no
C12 H14 0.977(19) no
C13 H15 0.988(18) no
C14 H16 0.916(18) no
C15 H17 0.92(2) no
C16 H18 0.990(18) no

loop_
_geom_contact_atom_site_label_1
_geom_contact_atom_site_label_2
_geom_contact_distance
_geom_contact_publ_flag
_geom_contact_site_symmetry_2
S1 C3 3.3687(16) no .
S1 C8 3.3880(17) no .
S1 C16 3.2025(14) no .
O1 C6 3.4508(19) no .
C1 C7 3.3946(19) no .
C1 C8 3.256(2) no .
C2 C7 3.246(2) no .
C3 C6 3.2671(19) no .
C3 C9 2.919(3) no .
C4 C7 3.304(3) no .
C4 C11 3.115(2) no .
C4 C16 3.436(2) no .
C5 C10 3.294(2) no .
C5 C16 3.4002(19) no .
C6 C10 3.5347(19) no .
C7 C10 3.548(2) no .
C7 C12 2.921(2) no .
C8 C10 3.348(3) no .
C8 C11 3.285(2) no .
C11 C14 2.8039(19) no .
C12 C15 2.7679(19) no .
C13 C16 2.7700(19) no .
O1 C9 3.478(3) no 8_555
O1 C15 3.441(2) no 7_655
C9 O1 3.478(3) no 8_455
C15 O1 3.441(2) no 7_645
S1 H1 3.529(18) no .
S1 H2 3.008(17) no .
S1 H6 3.328(19) no .
S1 H8 2.86(2) no .
S1 H10 2.91(2) no .
S1 H11 2.963(18) no .
S1 H13 2.974(18) no .
S1 H18 2.977(18) no .
O1 H1 2.770(15) no .
O1 H18 3.180(17) no .
C1 H2 2.692(16) no .
C1 H3 3.02(2) no .
C2 H4 3.19(2) no .
C2 H5 2.87(3) no .
C2 H7 3.144(19) no .
C2 H8 2.76(2) no .
C2 H9 2.720(19) no .
C2 H10 3.32(2) no .
C2 H11 3.364(18) no .
C2 H12 2.753(17) no .
C2 H13 2.762(18) no .
C3 H4 2.99(2) no .
C3 H5 2.98(3) no .
C3 H8 2.61(2) no .
C3 H9 3.046(19) no .
C3 H18 3.082(17) no .
C4 H1 2.761(16) no .
C4 H2 2.845(17) no .
C4 H3 3.07(2) no .
C4 H7 3.077(19) no .
C4 H18 3.375(18) no .
C5 H2 2.779(16) no .
C5 H3 3.19(2) no .
C5 H6 3.08(2) no .
C5 H13 3.078(19) no .
C5 H18 3.343(18) no .
C6 H1 3.364(18) no .
C6 H2 3.182(16) no .
C6 H4 2.75(2) no .
C6 H5 3.44(3) no .
C6 H7 3.03(2) no .
C6 H13 3.285(19) no .
C6 H14 2.666(19) no .
C6 H18 2.737(19) no .
C7 H4 3.411(19) no .
C7 H13 2.912(19) no .
C7 H14 2.520(19) no .
C8 H1 2.822(16) no .
C8 H4 2.997(19) no .
C8 H5 2.69(2) no .
C8 H13 2.715(19) no .
C8 H14 3.478(18) no .
C9 H1 2.939(17) no .
C9 H2 2.802(17) no .
C9 H3 2.96(2) no .
C9 H11 2.677(18) no .
C9 H12 2.731(17) no .
C9 H13 3.351(17) no .
C10 H1 2.547(17) no .
C10 H8 3.35(2) no .
C10 H9 2.710(19) no .
C10 H10 2.62(2) no .
C11 H2 3.593(17) no .
C11 H4 2.68(2) no .
C11 H6 3.103(19) no .
C11 H15 3.322(18) no .
C11 H17 3.27(2) no .
C12 H4 3.35(2) no .
C12 H6 3.09(2) no .
C12 H16 3.232(17) no .
C12 H18 3.303(19) no .
C13 H17 3.21(2) no .
C14 H14 3.291(19) no .
C14 H18 3.284(17) no .
C15 H15 3.277(17) no .
C16 H2 3.152(17) no .
C16 H4 2.95(2) no .
C16 H14 3.277(19) no .
C16 H16 3.237(18) no .
H1 H2 2.90(3) no .
H1 H3 2.30(3) no .
H1 H5 2.91(3) no .
H1 H7 3.03(3) no .
H1 H8 3.32(3) no .
H1 H9 2.78(3) no .
H1 H11 3.46(3) no .
H1 H12 2.41(3) no .
H1 H13 2.74(3) no .
H2 H4 3.26(3) no .
H2 H8 2.23(3) no .
H2 H9 3.19(3) no .
H2 H10 3.57(3) no .
H2 H18 2.33(3) no .
H3 H5 3.54(3) no .
H3 H8 2.65(3) no .
H3 H9 2.78(3) no .
H4 H7 3.55(3) no .
H4 H18 3.11(3) no .
H5 H7 2.85(3) no .
H6 H7 2.64(3) no .
H6 H13 3.27(3) no .
H6 H14 2.45(3) no .
H7 H13 2.91(3) no .
H8 H11 3.58(3) no .
H9 H11 3.02(3) no .
H9 H12 2.55(3) no .
H10 H11 2.47(3) no .
H10 H12 2.95(3) no .
H10 H13 3.52(3) no .
H14 H15 2.40(3) no .
H15 H16 2.31(3) no .
H16 H17 2.29(3) no .
H17 H18 2.34(3) no .
S1 H5 3.28(3) no 2_545
S1 H15 3.409(18) no 1_455
S1 H17 3.35(2) no 8_455
O1 H3 3.00(2) no 8_555
O1 H8 2.93(2) no 8_555
O1 H9 3.078(19) no 8_555
O1 H16 3.337(18) no 2_655
O1 H16 3.270(17) no 7_655
O1 H17 2.83(2) no 7_655
C3 H8 3.29(2) no 8_555
C3 H9 3.263(19) no 8_555
C3 H16 3.264(16) no 7_655
C4 H9 3.489(19) no 1_655
C4 H15 3.331(18) no 2_655
C4 H16 3.211(18) no 2_655
C7 H11 3.508(18) no 6_555
C7 H14 3.108(19) no 6_455
C7 H15 3.052(17) no 6_455
C8 H7 3.19(2) no 5_665
C8 H12 3.332(17) no 5_565
C8 H15 3.336(17) no 6_455
C9 H2 3.148(16) no 8_455
C9 H4 3.11(2) no 1_455
C9 H16 3.555(16) no 2_555
C9 H18 3.291(19) no 8_455
C10 H6 3.36(2) no 6_455
C10 H7 3.29(2) no 5_565
C10 H12 3.559(17) no 5_565
C10 H13 3.253(18) no 5_565
C10 H14 3.475(18) no 6_455
C11 H1 3.277(18) no 2_545
C11 H10 3.37(2) no 1_655
C12 H1 3.210(18) no 2_545
C12 H6 3.122(19) no 6_555
C12 H10 3.09(2) no 1_655
C12 H11 3.304(18) no 1_655
C12 H12 3.346(19) no 2_545
C12 H13 3.416(17) no 6_555
C13 H1 3.328(17) no 2_545
C13 H5 3.22(3) no 2_645
C13 H6 3.055(19) no 6_555
C13 H9 3.16(2) no 2_545
C13 H10 2.85(2) no 1_655
C13 H11 3.479(18) no 1_655
C13 H12 2.936(18) no 2_545
C14 H1 3.510(16) no 2_545
C14 H3 3.56(2) no 2_545
C14 H3 3.35(2) no 7_645
C14 H5 3.35(3) no 2_645
C14 H9 2.73(2) no 2_545
C14 H10 2.90(2) no 1_655
C14 H18 3.375(18) no 8_555
C15 H1 3.555(17) no 2_545
C15 H2 3.546(17) no 8_555
C15 H3 3.06(2) no 2_545
C15 H8 3.35(2) no 8_555
C15 H9 3.40(2) no 2_545
C15 H10 3.19(2) no 1_655
C15 H16 3.471(18) no 8_455
C15 H18 3.233(18) no 8_555
C16 H1 3.435(18) no 2_545
C16 H3 3.34(2) no 2_545
C16 H8 3.10(2) no 8_555
C16 H10 3.41(2) no 1_655
C16 H17 3.575(19) no 8_455
H1 C11 3.277(18) no 2_555
H1 C12 3.210(18) no 2_555
H1 C13 3.328(17) no 2_555
H1 C14 3.510(16) no 2_555
H1 C15 3.555(17) no 2_555
H1 C16 3.435(18) no 2_555
H2 C9 3.148(16) no 8_555
H2 C15 3.546(17) no 8_455
H2 H4 3.46(3) no 8_455
H2 H8 2.76(3) no 8_555
H2 H9 2.97(3) no 8_555
H2 H10 3.17(3) no 8_555
H2 H17 3.35(3) no 8_455
H3 O1 3.00(2) no 8_455
H3 C14 3.56(2) no 2_555
H3 C14 3.35(2) no 7_655
H3 C15 3.06(2) no 2_555
H3 C16 3.34(2) no 2_555
H3 H4 3.39(3) no 8_455
H3 H9 3.19(3) no 8_555
H3 H16 2.56(3) no 7_655
H3 H17 3.04(3) no 2_555
H3 H17 3.32(3) no 7_655
H3 H18 3.52(3) no 2_555
H4 C9 3.11(2) no 1_655
H4 H2 3.46(3) no 8_555
H4 H3 3.39(3) no 8_555
H4 H9 2.69(3) no 1_655
H4 H10 2.68(3) no 1_655
H4 H15 3.34(3) no 2_655
H4 H16 3.07(3) no 2_655
H5 S1 3.28(3) no 2_555
H5 C13 3.22(3) no 2_655
H5 C14 3.35(3) no 2_655
H5 H9 3.53(3) no 1_655
H5 H15 2.48(3) no 2_655
H5 H16 2.80(3) no 2_655
H5 H17 3.52(3) no 7_655
H6 C10 3.36(2) no 6_555
H6 C12 3.122(19) no 6_455
H6 C13 3.055(19) no 6_455
H6 H11 2.60(3) no 6_555
H6 H13 3.32(3) no 6_555
H6 H14 2.57(3) no 6_455
H6 H15 2.44(3) no 6_455
H7 C8 3.19(2) no 5_665
H7 C10 3.29(2) no 5_565
H7 H7 2.79(3) no 5_665
H7 H11 3.09(3) no 5_565
H7 H12 2.74(3) no 5_565
H7 H13 3.45(3) no 5_565
H7 H15 3.12(3) no 6_455
H8 O1 2.93(2) no 8_455
H8 C3 3.29(2) no 8_455
H8 C15 3.35(2) no 8_455
H8 C16 3.10(2) no 8_455
H8 H2 2.76(3) no 8_455
H8 H17 3.06(3) no 8_455
H8 H18 2.49(3) no 8_455
H9 O1 3.078(19) no 8_455
H9 C3 3.263(19) no 8_455
H9 C4 3.489(19) no 1_455
H9 C13 3.16(2) no 2_555
H9 C14 2.73(2) no 2_555
H9 C15 3.40(2) no 2_555
H9 H2 2.97(3) no 8_455
H9 H3 3.19(3) no 8_455
H9 H4 2.69(3) no 1_455
H9 H5 3.53(3) no 1_455
H9 H15 3.27(3) no 2_555
H9 H16 2.53(3) no 2_555
H10 C11 3.37(2) no 1_455
H10 C12 3.09(2) no 1_455
H10 C13 2.85(2) no 1_455
H10 C14 2.90(2) no 1_455
H10 C15 3.19(2) no 1_455
H10 C16 3.41(2) no 1_455
H10 H2 3.17(3) no 8_455
H10 H4 2.68(3) no 1_455
H10 H14 3.58(3) no 1_455
H10 H15 3.24(3) no 1_455
H10 H16 3.29(3) no 1_455
H10 H18 3.27(3) no 8_455
H11 C7 3.508(18) no 6_455
H11 C12 3.304(18) no 1_455
H11 C13 3.479(18) no 1_455
H11 H6 2.60(3) no 6_455
H11 H7 3.09(3) no 5_565
H11 H14 3.07(3) no 1_455
H11 H14 3.29(3) no 6_455
H11 H15 3.41(3) no 1_455
H12 C8 3.332(17) no 5_565
H12 C10 3.559(17) no 5_565
H12 C12 3.346(19) no 2_555
H12 C13 2.936(18) no 2_555
H12 H7 2.74(3) no 5_565
H12 H12 3.49(3) no 5_565
H12 H13 2.74(3) no 5_565
H12 H14 3.45(3) no 2_555
H12 H15 2.73(3) no 2_555
H13 C10 3.253(18) no 5_565
H13 C12 3.416(17) no 6_455
H13 H6 3.32(3) no 6_455
H13 H7 3.45(3) no 5_565
H13 H12 2.74(3) no 5_565
H13 H13 2.79(3) no 5_565
H13 H14 2.78(3) no 6_455
H14 C7 3.108(19) no 6_555
H14 C10 3.475(18) no 6_555
H14 H6 2.57(3) no 6_555
H14 H10 3.58(3) no 1_655
H14 H11 3.07(3) no 1_655
H14 H11 3.29(3) no 6_555
H14 H12 3.45(3) no 2_545
H14 H13 2.78(3) no 6_555
H15 S1 3.409(18) no 1_655
H15 C4 3.331(18) no 2_645
H15 C7 3.052(17) no 6_555
H15 C8 3.336(17) no 6_555
H15 H4 3.34(3) no 2_645
H15 H5 2.48(3) no 2_645
H15 H6 2.44(3) no 6_555
H15 H7 3.12(3) no 6_555
H15 H9 3.27(3) no 2_545
H15 H10 3.24(3) no 1_655
H15 H11 3.41(3) no 1_655
H15 H12 2.73(3) no 2_545
H16 O1 3.337(18) no 2_645
H16 O1 3.270(17) no 7_645
H16 C3 3.264(16) no 7_645
H16 C4 3.211(18) no 2_645
H16 C9 3.555(16) no 2_545
H16 C15 3.471(18) no 8_555
H16 H3 2.56(3) no 7_645
H16 H4 3.07(3) no 2_645
H16 H5 2.80(3) no 2_645
H16 H9 2.53(3) no 2_545
H16 H10 3.29(3) no 1_655
H16 H17 2.94(3) no 8_555
H16 H18 3.14(3) no 8_555
H17 S1 3.35(2) no 8_555
H17 O1 2.83(2) no 7_645
H17 C16 3.575(19) no 8_555
H17 H2 3.35(3) no 8_555
H17 H3 3.04(3) no 2_545
H17 H3 3.32(3) no 7_645
H17 H5 3.52(3) no 7_645
H17 H8 3.06(3) no 8_555
H17 H16 2.94(3) no 8_455
H17 H18 2.86(3) no 8_555
H18 C9 3.291(19) no 8_555
H18 C14 3.375(18) no 8_455
H18 C15 3.233(18) no 8_455
H18 H3 3.52(3) no 2_545
H18 H8 2.49(3) no 8_555
H18 H10 3.27(3) no 8_555
H18 H16 3.14(3) no 8_455
H18 H17 2.86(3) no 8_455

loop_
_geom_torsion_atom_site_label_1
_geom_torsion_atom_site_label_2
_geom_torsion_atom_site_label_3
_geom_torsion_atom_site_label_4
_geom_torsion
_geom_torsion_publ_flag
C1 S1 C6 C5 12.01(7) no
C1 S1 C6 C7 -79.77(8) no
C1 S1 C6 C11 144.17(7) no
C6 S1 C1 C2 -26.59(7) no
C6 S1 C1 C9 -146.68(7) no
C6 S1 C1 C10 94.08(8) no
C3 O1 C4 C5 -3.08(17) no
C4 O1 C3 C2 -18.89(16) no
S1 C1 C2 C3 -79.96(10) no
S1 C1 C2 C5 34.56(10) no
C9 C1 C2 C3 37.34(14) no
C9 C1 C2 C5 151.87(10) no
C10 C1 C2 C3 159.68(10) no
C10 C1 C2 C5 -85.79(12) no
C1 C2 C3 O1 152.87(10) no
C1 C2 C5 C4 -156.12(9) no
C1 C2 C5 C6 -27.11(13) no
C1 C2 C5 C8 68.52(13) no
C3 C2 C5 C4 -32.92(11) no
C3 C2 C5 C6 96.09(11) no
C3 C2 C5 C8 -168.28(10) no
C5 C2 C3 O1 32.31(12) no
O1 C4 C5 C2 23.51(14) no
O1 C4 C5 C6 -99.29(14) no
O1 C4 C5 C8 159.89(11) no
C2 C5 C6 S1 6.27(12) no
C2 C5 C6 C7 120.74(10) no
C2 C5 C6 C11 -120.63(11) no
C2 C5 C8 C7 -110.35(12) no
C4 C5 C6 S1 125.56(12) no
C4 C5 C6 C7 -119.98(13) no
C4 C5 C6 C11 -1.35(17) no
C4 C5 C8 C7 120.96(12) no
C6 C5 C8 C7 -0.15(9) no
C8 C5 C6 S1 -114.33(9) no
C8 C5 C6 C7 0.13(8) no
C8 C5 C6 C11 118.76(11) no
S1 C6 C7 C8 105.81(10) no
S1 C6 C11 C12 127.81(9) no
S1 C6 C11 C16 -53.40(13) no
C5 C6 C7 C8 -0.15(9) no
C5 C6 C11 C12 -107.18(13) no
C5 C6 C11 C16 71.62(15) no
C7 C6 C11 C12 -7.06(17) no
C7 C6 C11 C16 171.74(11) no
C11 C6 C7 C8 -121.16(11) no
C6 C7 C8 C5 0.16(11) no
C6 C11 C12 C13 178.68(10) no
C6 C11 C16 C15 -178.08(11) no
C12 C11 C16 C15 0.74(19) no
C16 C11 C12 C13 -0.15(18) no
C11 C12 C13 C14 -0.67(19) no
C12 C13 C14 C15 0.91(19) no
C13 C14 C15 C16 -0.3(2) no
C14 C15 C16 C11 -0.5(2) no
